data_1008183
loop_
_publ_author_name
'Boudjada, A'
'Masse, R'
'Guitel, J C'

_publ_section_title
;
Structure Cristalline d'un Orthoarseniate Acide Mixte de Cuivre(II)-
Argent: Cu Ag H~3~ (As O~4~)~2~
;
_journal_coden_ASTM ACBCAR
_journal_name_full 'Acta Crystallographica B (24,1968-38,1982)'
_journal_page_first 710
_journal_page_last 713
_journal_paper_doi 10.1107/S0567740882003926
_journal_volume 38
_journal_year 1982
_chemical_formula_structural 'Cu Ag H3 (As O4)2'
_chemical_formula_sum 'Ag As2 Cu H3 O8'
_chemical_name_systematic 'Copper silver trihydrogenbis(arsenate)'
_space_group_IT_number 14
_symmetry_cell_setting monoclinic
_symmetry_Int_Tables_number 14
_symmetry_space_group_name_Hall '-P 2yab'
_symmetry_space_group_name_H-M 'P 1 21/a 1'
_cell_angle_alpha 90
_cell_angle_beta 103.73(2)
_cell_angle_gamma 90
_cell_formula_units_Z 4
_cell_length_a 9.716(3)
_cell_length_b 7.704(3)
_cell_length_c 9.209(3)
_cell_volume 669.6
_refine_ls_R_factor_all 0.031
_cod_original_formula_sum 'H3 Ag As2 Cu O8'
_cod_database_code 1008183

loop_
_symmetry_equiv_pos_as_xyz
x,y,z
1/2-x,1/2+y,-z
-x,-y,-z
1/2+x,1/2-y,z

loop_
_atom_site_label
_atom_site_type_symbol
_atom_site_symmetry_multiplicity
_atom_site_Wyckoff_symbol
_atom_site_fract_x
_atom_site_fract_y
_atom_site_fract_z
_atom_site_occupancy
_atom_site_attached_hydrogens
_atom_site_calc_flag
Ag1 Ag1+ 4 e 0.97033(9) 0.7515(1) 0.22363(8) 1. 0 d
As1 As5+ 4 e 0.82207(9) 0.3032(1) 0.07017(9) 1. 0 d
As2 As5+ 4 e 0.29450(9) 0.5092(1) 0.47073(9) 1. 0 d
Cu1 Cu2+ 4 e 0.4918(1) 0.1780(1) 0.4048(1) 1. 0 d
O1 O2- 4 e 0.9224(7) 0.1193(9) 0.0798(8) 1. 0 d
O2 O2- 4 e 0.8782(7) 0.4346(9) 0.2157(6) 1. 0 d
O3 O2- 4 e 0.6559(6) 0.2344(8) 0.0430(7) 1. 0 d
O4 O2- 4 e 0.8461(7) 0.4005(8) -0.0893(6) 1. 0 d
O5 O2- 4 e 0.3471(7) 0.4693(9) 0.6622(7) 1. 0 d
O6 O2- 4 e 0.3393(7) 0.3441(8) 0.3768(7) 1. 0 d
O7 O2- 4 e 0.1157(6) 0.5283(8) 0.4270(6) 1. 0 d
O8 O2- 4 e 0.3764(6) 0.6938(8) 0.4405(7) 1. 3 d

loop_
_atom_type_symbol
_atom_type_oxidation_number
Ag1+ 1.000
As5+ 5.000
Cu2+ 2.000
O2- -2.000
H1+ 1.000
